data_1568174
loop_
_publ_author_name
'Jiang, Yixuan'
'Huang, Zeng'
'Tian, Jun'
'Dong, Xin'
'Yu, Xiao-Qi'
'Yu, Shanshan'

_publ_section_title
;
 A chiral BINOL-based supramolecular gel enabling sensitive
 enantioselective and chemoselective collapse toward histidine.
;
_journal_issue 3
_journal_name_full 'Soft matter'
_journal_page_first 430
_journal_page_last 435
_journal_paper_doi 10.1039/d2sm01424f
_journal_volume 19
_journal_year 2023
_chemical_absolute_configuration ad
_chemical_formula_moiety '2(C34 H20 O8 P), C2 H6 O, 5(H2 O)'
_chemical_formula_sum 'C70 H56 O22 P2'
_chemical_formula_weight 1311.08
_space_group_crystal_system orthorhombic
_space_group_IT_number 19
_space_group_name_Hall 'P 2ac 2ab'
_space_group_name_H-M_alt 'P 21 21 21'
_atom_sites_solution_hydrogens mixed
_atom_sites_solution_primary dual
_audit_creation_date 2022-04-29
_audit_creation_method
;
Olex2 1.3
(compiled 2020.11.12 svn.r5f609507 for OlexSys, GUI svn.r6408)
;
_audit_update_record
;
2022-05-12 deposited with the CCDC.	2022-12-07 downloaded from the CCDC.
;
_cell_angle_alpha 90
_cell_angle_beta 90
_cell_angle_gamma 90
_cell_formula_units_Z 4
_cell_length_a 13.6884(7)
_cell_length_b 17.0653(10)
_cell_length_c 28.5141(13)
_cell_measurement_reflns_used 9163
_cell_measurement_temperature 302(2)
_cell_measurement_theta_max 23.892
_cell_measurement_theta_min 2.383
_cell_volume 6660.8(6)
_computing_cell_refinement 'SAINT V8.40B (?, 2016)'
_computing_data_reduction 'SAINT V8.40B (?, 2016)'
_computing_molecular_graphics 'Olex2 1.3 (Dolomanov et al., 2009)'
_computing_publication_material 'Olex2 1.3 (Dolomanov et al., 2009)'
_computing_structure_refinement 'SHELXL 2014/7 (Sheldrick, 2015)'
_computing_structure_solution 'SHELXT 2018/2 (Sheldrick, 2018)'
_diffrn_ambient_temperature 302.0
_diffrn_measured_fraction_theta_full 0.998
_diffrn_measured_fraction_theta_max 0.997
_diffrn_measurement_device_type 'Bruker APEX-II CCD'
_diffrn_measurement_method '\f and \w scans'
_diffrn_radiation_type MoK\a
_diffrn_radiation_wavelength 0.71073
_diffrn_reflns_av_R_equivalents 0.0899
_diffrn_reflns_av_unetI/netI 0.0782
_diffrn_reflns_Laue_measured_fraction_full 0.998
_diffrn_reflns_Laue_measured_fraction_max 0.997
_diffrn_reflns_limit_h_max 17
_diffrn_reflns_limit_h_min -17
_diffrn_reflns_limit_k_max 22
_diffrn_reflns_limit_k_min -19
_diffrn_reflns_limit_l_max 36
_diffrn_reflns_limit_l_min -37
_diffrn_reflns_number 61453
_diffrn_reflns_point_group_measured_fraction_full 0.998
_diffrn_reflns_point_group_measured_fraction_max 0.995
_diffrn_reflns_theta_full 25.242
_diffrn_reflns_theta_max 27.516
_diffrn_reflns_theta_min 1.907
_diffrn_source_current 1.4
_diffrn_source_power 0.07
_diffrn_source_voltage 50.0
_diffrn_standards_number 0
_exptl_absorpt_coefficient_mu 0.143
_exptl_absorpt_correction_T_max 0.7456
_exptl_absorpt_correction_T_min 0.6916
_exptl_absorpt_correction_type multi-scan
_exptl_absorpt_process_details
;
SADABS-2016/2 (Bruker,2016/2) was used for absorption correction.
wR2(int) was 0.1200 before and 0.0694 after correction.
The Ratio of minimum to maximum transmission is 0.9276.
The \l/2 correction factor is Not present.
;
_exptl_crystal_colour 'clear light colourless'
_exptl_crystal_colour_lustre clear
_exptl_crystal_colour_modifier light
_exptl_crystal_colour_primary colourless
_exptl_crystal_density_diffrn 1.307
_exptl_crystal_description block
_exptl_crystal_F_000 2728
_exptl_crystal_size_max 0.18
_exptl_crystal_size_mid 0.11
_exptl_crystal_size_min 0.11
_refine_diff_density_max 0.405
_refine_diff_density_min -0.269
_refine_diff_density_rms 0.047
_refine_ls_abs_structure_details
;
 Flack x determined using 2976 quotients [(I+)-(I-)]/[(I+)+(I-)]
 (Parsons, Flack and Wagner, Acta Cryst. B69 (2013) 249-259).
;
_refine_ls_abs_structure_Flack 0.01(5)
_refine_ls_extinction_method none
_refine_ls_goodness_of_fit_ref 1.016
_refine_ls_hydrogen_treatment constr
_refine_ls_matrix_type full
_refine_ls_number_parameters 862
_refine_ls_number_reflns 15249
_refine_ls_number_restraints 9
_refine_ls_restrained_S_all 1.021
_refine_ls_R_factor_all 0.1117
_refine_ls_R_factor_gt 0.0561
_refine_ls_shift/su_max 0.000
_refine_ls_shift/su_mean 0.000
_refine_ls_structure_factor_coef Fsqd
_refine_ls_weighting_details 'w=1/[\s^2^(Fo^2^)+(0.0638P)^2^+0.3957P] where P=(Fo^2^+2Fc^2^)/3'
_refine_ls_weighting_scheme calc
_refine_ls_wR_factor_gt 0.1216
_refine_ls_wR_factor_ref 0.1480
_reflns_Friedel_coverage 0.825
_reflns_Friedel_fraction_full 0.999
_reflns_Friedel_fraction_max 0.993
_reflns_number_gt 9276
_reflns_number_total 15249
_reflns_threshold_expression 'I > 2\s(I)'
_cod_data_source_file d2sm01424f2.cif
_cod_data_source_block mo_yxq_jyx_7_0428_0m_a
_cod_depositor_comments 'Adding full bibliography for 1568174.cif.'
_cod_database_code 1568174
_shelx_shelxl_version_number 2014/7
_shelx_space_group_comment
;
The symmetry employed for this shelxl refinement is uniquely defined
by the following loop, which should always be used as a source of
symmetry information in preference to the above space-group names.
They are only intended as comments.
;
_shelx_estimated_absorpt_t_max 0.984
_shelx_estimated_absorpt_t_min 0.975
_olex2_refinement_description
;
1. Fixed Uiso
 At 1.2 times of:
  All C(H) groups, All C(H,H) groups
 At 1.5 times of:
  All C(H,H,H) groups, All O(H) groups, All O(H,H) groups
2. Restrained distances
 O024-H02O
 0.85 with sigma of 0.01
 O024-H02N
 0.85 with sigma of 0.01
3. Rigid bond restraints
 O00G, C01W
 with sigma for 1-2 distances of 0.01 and sigma for 1-3 distances of 0.01
4. Uiso/Uaniso restraints and constraints
O00G \\sim C01W: within 2A with sigma of 0.01 and sigma for terminal atoms of
0.02 within 2A
5.a Riding coordinates:
 O00Q(H00A,H00C), O024(H02N,H02O)
5.b Free rotating group:
 O01J(H01C,H01D), O02L(H02P,H02Q), O1(H1A,H1B)
5.c Secondary CH2 refined with riding coordinates:
 C02K(H02B,H02F)
5.d Aromatic/amide H refined with riding coordinates:
 C00U(H00U), C00V(H00V), C00Z(H00Z), C016(H016), C018(H018), C01A(H01A),
 C01B(H01B), C01E(H01E), C01F(H01F), C01G(H01G), C01H(H01H), C01K(H01K),
 C01M(H01M), C01N(H01N), C01P(H01P), C01Q(H01Q), C01R(H01R), C01S(H01S),
 C01T(H01T), C01V(H01V), C01X(H01X), C01Z(H01Z), C022(H022), C023(H023),
 C025(H025), C026(H026), C028(H028), C029(H029), C02A(H02A), C02C(H02C),
 C02D(H02D), C02E(H02E), C02G(H02G), C02H(H02H), C02I(H02I), C02J(H02J)
5.e Idealised Me refined as rotating group:
 C02N(H02K,H02L,H02M)
5.f Idealised tetrahedral OH refined as rotating group:
 O00B(H00B), O00D(H00D), O00E(H00E), O00G(H00G), O01U(H01U)
;
_smtbx_masks_void_probe_radius 1.2
_smtbx_masks_void_truncation_radius 1.2
_olex2_submission_special_instructions 'No special instructions were received'

loop_
_space_group_symop_operation_xyz
'x, y, z'
'-x+1/2, -y, z+1/2'
'-x, y+1/2, -z+1/2'
'x+1/2, -y+1/2, -z'

loop_
_atom_site_label
_atom_site_type_symbol
_atom_site_fract_x
_atom_site_fract_y
_atom_site_fract_z
_atom_site_U_iso_or_equiv
_atom_site_adp_type
_atom_site_occupancy
_atom_site_site_symmetry_order
_atom_site_calc_flag
_atom_site_refinement_flags_posn
_atom_site_refinement_flags_adp
_atom_site_refinement_flags_occupancy
_atom_site_disorder_assembly
_atom_site_disorder_group
P001 P 0.46840(9) 0.59402(7) 0.35514(4) 0.0375(3) Uani 1 1 d . . . . .
P002 P 0.11351(8) 0.42309(8) 0.35696(4) 0.0404(3) Uani 1 1 d . . . . .
O003 O 0.4908(2) 0.66421(18) 0.39080(9) 0.0366(7) Uani 1 1 d . . . . .
O004 O 0.0843(2) 0.34847(18) 0.38775(9) 0.0363(7) Uani 1 1 d . . . . .
O005 O 0.4078(2) 0.53410(18) 0.38718(9) 0.0375(7) Uani 1 1 d . . . . .
O006 O 0.1736(2) 0.4749(2) 0.39351(11) 0.0442(8) Uani 1 1 d . . . . .
O007 O 0.5668(2) 0.5634(2) 0.34324(10) 0.0457(8) Uani 1 1 d . . . . .
O008 O 0.4010(2) 0.6173(2) 0.31706(10) 0.0485(8) Uani 1 1 d . . . . .
O009 O 0.1859(2) 0.4030(2) 0.32010(11) 0.0546(9) Uani 1 1 d . . . . .
O00A O 0.0196(2) 0.4598(2) 0.34269(11) 0.0519(9) Uani 1 1 d . . . . .
O00B O 0.5838(3) 0.2032(3) 0.26132(14) 0.0770(13) Uani 1 1 d . . . . .
H00B H 0.5792 0.1773 0.2372 0.115 Uiso 1 1 calc R U . . .
O00C O 0.4239(3) 0.2087(3) 0.25421(14) 0.0764(13) Uani 1 1 d . . . . .
O00D O -0.0037(3) 0.0560(3) 0.23161(13) 0.0784(13) Uani 1 1 d . . . . .
H00D H -0.0124 0.0290 0.2082 0.118 Uiso 1 1 calc R U . . .
O00E O 0.8551(3) 0.5194(3) 0.39002(16) 0.0851(14) Uani 1 1 d . . . . .
H00E H 0.8036 0.5236 0.3756 0.128 Uiso 1 1 calc R U . . .
C00F C 0.4996(3) 0.5472(3) 0.50820(13) 0.0368(10) Uani 1 1 d . . . . .
O00G O 0.3794(3) 0.9806(3) 0.23037(16) 0.0938(15) Uani 1 1 d . U . . .
H00G H 0.3924 0.9953 0.2037 0.141 Uiso 1 1 calc R U . . .
C00H C 0.4504(3) 0.5130(3) 0.43029(14) 0.0350(10) Uani 1 1 d . . . . .
C00I C 0.4988(4) 0.2798(3) 0.31582(16) 0.0452(12) Uani 1 1 d . . . . .
C00J C 0.1298(3) 0.4900(3) 0.43688(16) 0.0395(11) Uani 1 1 d . . . . .
C00K C 0.3229(3) 0.6678(3) 0.49130(14) 0.0385(11) Uani 1 1 d . . . . .
C00L C 0.1315(3) 0.4300(3) 0.46895(14) 0.0378(10) Uani 1 1 d . . . . .
C00M C 0.4935(3) 0.4380(3) 0.43319(14) 0.0386(10) Uani 1 1 d . . . . .
C00N C 0.1550(3) 0.3154(3) 0.41687(13) 0.0323(10) Uani 1 1 d . . . . .
C00O C 0.4489(3) 0.5661(3) 0.46566(13) 0.0361(10) Uani 1 1 d . . . . .
C00P C 0.2971(3) 0.2489(3) 0.47364(15) 0.0416(11) Uani 1 1 d . . . . .
O00Q O 0.7287(3) 0.6212(3) 0.36815(15) 0.0840(14) Uani 1 1 d . . . . .
H00A H 0.7522 0.6623 0.3557 0.126 Uiso 1 1 d R U . . .
H00C H 0.6948 0.5982 0.3443 0.126 Uiso 1 1 d R U . . .
C00R C 0.1954(3) 0.2423(3) 0.40350(14) 0.0349(10) Uani 1 1 d . . . . .
C00S C 0.1653(3) 0.1995(3) 0.36023(14) 0.0365(10) Uani 1 1 d . . . . .
C00T C 0.4949(3) 0.3818(3) 0.39236(15) 0.0394(10) Uani 1 1 d . . . . .
C00U C 0.2644(3) 0.2108(3) 0.43271(15) 0.0420(11) Uani 1 1 d . . . . .
H00U H 0.2909 0.1622 0.4252 0.050 Uiso 1 1 calc R U . . .
C00V C 0.3068(3) 0.7882(3) 0.44498(15) 0.0422(11) Uani 1 1 d . . . . .
H00V H 0.2785 0.8373 0.4410 0.051 Uiso 1 1 calc R U . . .
C00W C 0.4185(3) 0.6896(3) 0.42173(13) 0.0342(10) Uani 1 1 d . . . . .
C00X C 0.2568(3) 0.3231(3) 0.48583(15) 0.0384(11) Uani 1 1 d . . . . .
C00Y C 0.3740(3) 0.7628(3) 0.41283(14) 0.0367(10) Uani 1 1 d . . . . .
C00Z C 0.2881(4) 0.6221(3) 0.52885(15) 0.0474(12) Uani 1 1 d . . . . .
H00Z H 0.3130 0.5719 0.5334 0.057 Uiso 1 1 calc R U . . .
C010 C 0.3976(3) 0.6427(3) 0.45945(13) 0.0342(10) Uani 1 1 d . . . . .
C011 C 0.1801(3) 0.3549(3) 0.45716(13) 0.0339(10) Uani 1 1 d . . . . .
C012 C 0.3957(4) 0.8103(3) 0.37042(14) 0.0411(11) Uani 1 1 d . . . . .
C013 C 0.0803(3) 0.4404(3) 0.51266(15) 0.0445(12) Uani 1 1 d . . . . .
C014 C 0.2792(3) 0.7423(3) 0.48398(16) 0.0423(11) Uani 1 1 d . . . . .
O015 O 0.1511(3) 0.0395(4) 0.21247(17) 0.111(2) Uani 1 1 d . . . . .
C016 C 0.5133(3) 0.6008(3) 0.54544(14) 0.0461(12) Uani 1 1 d . . . . .
H016 H 0.4888 0.6514 0.5426 0.055 Uiso 1 1 calc R U . . .
O017 O 0.5383(4) 0.9690(3) 0.23797(17) 0.1078(19) Uani 1 1 d . . . . .
C018 C 0.0430(4) 0.1524(3) 0.30641(16) 0.0495(12) Uani 1 1 d . . . . .
H018 H -0.0220 0.1498 0.2972 0.059 Uiso 1 1 calc R U . . .
C019 C 0.4976(4) 0.2271(3) 0.27405(17) 0.0508(13) Uani 1 1 d . . . . .
C01A C 0.5366(4) 0.4185(3) 0.47501(15) 0.0473(12) Uani 1 1 d . . . . .
H01A H 0.5634 0.3688 0.4785 0.057 Uiso 1 1 calc R U . . .
C01B C 0.0687(3) 0.1956(3) 0.34552(15) 0.0436(12) Uani 1 1 d . . . . .
H01B H 0.0208 0.2223 0.3622 0.052 Uiso 1 1 calc R U . . .
C01C C 0.5416(3) 0.4714(3) 0.51288(15) 0.0440(11) Uani 1 1 d . . . . .
C01D C 0.0901(4) 0.0652(4) 0.23853(19) 0.0632(16) Uani 1 1 d . . . . .
C01E C 0.4901(4) 0.8190(3) 0.35193(16) 0.0479(12) Uani 1 1 d . . . . .
H01E H 0.5417 0.7921 0.3657 0.057 Uiso 1 1 calc R U . . .
C01F C 0.4099(3) 0.3643(3) 0.36807(15) 0.0447(12) Uani 1 1 d . . . . .
H01F H 0.3512 0.3867 0.3775 0.054 Uiso 1 1 calc R U . . .
C01G C 0.4113(4) 0.3143(3) 0.33012(16) 0.0472(12) Uani 1 1 d . . . . .
H01G H 0.3538 0.3034 0.3140 0.057 Uiso 1 1 calc R U . . .
C01H C 0.5807(4) 0.3470(3) 0.37839(18) 0.0558(14) Uani 1 1 d . . . . .
H01H H 0.6380 0.3575 0.3947 0.067 Uiso 1 1 calc R U . . .
O01J O 0.7259(5) 0.7278(4) 0.3094(2) 0.120(2) Uani 1 1 d G . . . .
H01C H 0.7595 0.7688 0.3042 0.180 Uiso 1 1 d G U . . .
H01D H 0.7286 0.7023 0.2838 0.180 Uiso 1 1 d G U . . .
C01K C 0.2357(4) 0.1601(3) 0.33412(16) 0.0469(12) Uani 1 1 d . . . . .
H01K H 0.3008 0.1631 0.3433 0.056 Uiso 1 1 calc R U . . .
C01L C 0.4338(4) 0.9063(3) 0.29293(17) 0.0560(14) Uani 1 1 d . . . . .
C01M C 0.5614(4) 0.5802(4) 0.58546(17) 0.0582(14) Uani 1 1 d . . . . .
H01M H 0.5693 0.6166 0.6094 0.070 Uiso 1 1 calc R U . . .
C01N C 0.0692(4) 0.3815(4) 0.54643(16) 0.0547(14) Uani 1 1 d . . . . .
H01N H 0.0971 0.3325 0.5413 0.066 Uiso 1 1 calc R U . . .
C01O C 0.1149(4) 0.1126(3) 0.28063(16) 0.0498(12) Uani 1 1 d . . . . .
C01P C 0.2962(3) 0.3621(3) 0.52498(15) 0.0486(13) Uani 1 1 d . . . . .
H01P H 0.2733 0.4118 0.5326 0.058 Uiso 1 1 calc R U . . .
C01Q C 0.2179(4) 0.6500(4) 0.55886(18) 0.0618(16) Uani 1 1 d . . . . .
H01Q H 0.1958 0.6187 0.5833 0.074 Uiso 1 1 calc R U . . .
C01R C 0.5079(4) 0.8665(3) 0.31396(17) 0.0551(13) Uani 1 1 d . . . . .
H01R H 0.5713 0.8714 0.3025 0.066 Uiso 1 1 calc R U . . .
C01S C 0.3686(4) 0.2155(4) 0.50260(17) 0.0573(14) Uani 1 1 d . . . . .
H01S H 0.3932 0.1661 0.4956 0.069 Uiso 1 1 calc R U . . .
C01T C 0.0416(4) 0.5748(3) 0.4866(2) 0.0623(15) Uani 1 1 d . . . . .
H01T H 0.0134 0.6232 0.4930 0.075 Uiso 1 1 calc R U . . .
O01U O 0.1570(5) 0.7736(3) 0.2609(2) 0.1097(18) Uani 1 1 d . . . . .
H01U H 0.1476 0.8001 0.2373 0.165 Uiso 1 1 calc R U . . .
C01V C 0.3200(4) 0.8510(3) 0.34845(16) 0.0510(12) Uani 1 1 d . . . . .
H01V H 0.2565 0.8468 0.3598 0.061 Uiso 1 1 calc R U . . .
C01W C 0.4588(5) 0.9564(4) 0.2509(2) 0.0654(16) Uani 1 1 d . U . . .
C01X C 0.3392(4) 0.8983(3) 0.30941(17) 0.0567(14) Uani 1 1 d . . . . .
H01X H 0.2883 0.9243 0.2945 0.068 Uiso 1 1 calc R U . . .
C01Y C 0.0873(4) 0.5639(3) 0.44454(19) 0.0516(13) Uani 1 1 d . . . . .
C01Z C 0.5830(4) 0.2968(3) 0.34039(18) 0.0592(15) Uani 1 1 d . . . . .
H01Z H 0.6419 0.2743 0.3313 0.071 Uiso 1 1 calc R U . . .
C020 C 0.0357(4) 0.5148(3) 0.52054(18) 0.0555(14) Uani 1 1 d . . . . .
C021 C 0.0897(4) 0.6256(3) 0.4070(2) 0.0574(14) Uani 1 1 d . . . . .
C022 C 0.2080(4) 0.7707(4) 0.51599(17) 0.0591(15) Uani 1 1 d . . . . .
H022 H 0.1810 0.8201 0.5116 0.071 Uiso 1 1 calc R U . . .
C023 C 0.2115(4) 0.1167(3) 0.29504(17) 0.0548(14) Uani 1 1 d . . . . .
H023 H 0.2598 0.0904 0.2784 0.066 Uiso 1 1 calc R U . . .
O024 O 0.1687(5) 0.8721(3) 0.19182(17) 0.134(2) Uani 1 1 d D . . . .
H02N H 0.1231 0.9124 0.1968 0.200 Uiso 1 1 d DR U . . .
H02O H 0.1360 0.8683 0.1638 0.200 Uiso 1 1 d DR U . . .
C025 C 0.3661(4) 0.3294(4) 0.55161(17) 0.0611(16) Uani 1 1 d . . . . .
H025 H 0.3903 0.3566 0.5774 0.073 Uiso 1 1 calc R U . . .
C026 C 0.5891(4) 0.4510(3) 0.55481(17) 0.0595(15) Uani 1 1 d . . . . .
H026 H 0.6143 0.4008 0.5585 0.071 Uiso 1 1 calc R U . . .
C027 C 0.0905(5) 0.7302(4) 0.3315(2) 0.0730(18) Uani 1 1 d . . . . .
C028 C 0.4029(4) 0.2550(4) 0.54116(18) 0.0674(17) Uani 1 1 d . . . . .
H028 H 0.4503 0.2324 0.5602 0.081 Uiso 1 1 calc R U . . .
C029 C 0.5987(5) 0.5048(4) 0.59057(18) 0.0679(17) Uani 1 1 d . . . . .
H029 H 0.6302 0.4906 0.6182 0.082 Uiso 1 1 calc R U . . .
C02A C 0.0064(5) 0.6717(3) 0.3982(2) 0.0719(17) Uani 1 1 d . . . . .
H02A H -0.0491 0.6671 0.4168 0.086 Uiso 1 1 calc R U . . .
C02B C 0.0883(6) 0.7869(4) 0.2909(3) 0.0760(19) Uani 1 1 d . . . . .
C02C C 0.1714(4) 0.6366(3) 0.3796(2) 0.0629(15) Uani 1 1 d . . . . .
H02C H 0.2283 0.6093 0.3867 0.075 Uiso 1 1 calc R U . . .
C02D C 0.1710(5) 0.6879(4) 0.3414(2) 0.0731(18) Uani 1 1 d . . . . .
H02D H 0.2263 0.6928 0.3227 0.088 Uiso 1 1 calc R U . . .
C02E C 0.1790(4) 0.7261(4) 0.5530(2) 0.0706(18) Uani 1 1 d . . . . .
H02E H 0.1337 0.7456 0.5743 0.085 Uiso 1 1 calc R U . . .
O02F O 0.0306(5) 0.8373(4) 0.2875(2) 0.143(3) Uani 1 1 d . . . . .
C02G C 0.0174(4) 0.3949(4) 0.58724(18) 0.0732(18) Uani 1 1 d . . . . .
H02G H 0.0106 0.3555 0.6095 0.088 Uiso 1 1 calc R U . . .
C02H C -0.0247(5) 0.4685(5) 0.5947(2) 0.089(2) Uani 1 1 d . . . . .
H02H H -0.0589 0.4779 0.6223 0.106 Uiso 1 1 calc R U . . .
C02I C 0.0089(5) 0.7248(4) 0.3606(2) 0.0723(17) Uani 1 1 d . . . . .
H02I H -0.0447 0.7569 0.3550 0.087 Uiso 1 1 calc R U . . .
C02J C -0.0168(5) 0.5259(4) 0.5628(2) 0.0758(19) Uani 1 1 d . . . . .
H02J H -0.0463 0.5740 0.5685 0.091 Uiso 1 1 calc R U . . .
C02K C 0.8427(5) 0.4653(4) 0.4279(2) 0.0808(19) Uani 1 1 d . . . . .
H02B H 0.9058 0.4513 0.4409 0.097 Uiso 1 1 calc R U . . .
H02F H 0.8115 0.4178 0.4166 0.097 Uiso 1 1 calc R U . . .
O02L O 0.8343(5) 0.8388(6) 0.2696(2) 0.156(3) Uani 1 1 d G . . . .
H02P H 0.8898 0.8317 0.2822 0.234 Uiso 1 1 d G U . . .
H02Q H 0.8473 0.8511 0.2414 0.234 Uiso 1 1 d G U . . .
C02N C 0.7825(6) 0.5019(6) 0.4637(3) 0.121(4) Uani 1 1 d . . . . .
H02K H 0.7227 0.5201 0.4499 0.182 Uiso 1 1 calc R U . . .
H02L H 0.8170 0.5454 0.4772 0.182 Uiso 1 1 calc R U . . .
H02M H 0.7680 0.4643 0.4878 0.182 Uiso 1 1 calc R U . . .
O1 O 0.2706(4) 0.5195(4) 0.28125(17) 0.1093(19) Uani 1 1 d G . . . .
H1A H 0.2480 0.4794 0.2952 0.164 Uiso 1 1 d G U . . .
H1B H 0.2651 0.5087 0.2523 0.164 Uiso 1 1 d G U . . .

loop_
_atom_site_aniso_label
_atom_site_aniso_U_11
_atom_site_aniso_U_22
_atom_site_aniso_U_33
_atom_site_aniso_U_23
_atom_site_aniso_U_13
_atom_site_aniso_U_12
P001 0.0448(6) 0.0379(7) 0.0299(5) -0.0020(5) 0.0002(5) 0.0001(5)
P002 0.0396(6) 0.0432(7) 0.0384(6) 0.0082(6) -0.0035(5) 0.0028(6)
O003 0.0415(16) 0.0363(18) 0.0320(14) -0.0057(13) 0.0047(13) -0.0034(14)
O004 0.0374(16) 0.0363(18) 0.0354(15) 0.0046(14) -0.0056(13) 0.0000(14)
O005 0.0451(17) 0.0358(18) 0.0315(14) 0.0007(14) -0.0011(13) -0.0041(14)
O006 0.0444(17) 0.040(2) 0.0478(18) 0.0037(16) -0.0048(15) -0.0058(15)
O007 0.0480(18) 0.044(2) 0.0445(17) -0.0101(15) 0.0086(14) 0.0036(16)
O008 0.062(2) 0.049(2) 0.0349(16) 0.0035(15) -0.0051(15) 0.0010(17)
O009 0.0470(18) 0.074(3) 0.0426(17) 0.0048(18) 0.0073(15) 0.0013(18)
O00A 0.0442(18) 0.056(2) 0.0556(19) 0.0149(17) -0.0088(15) 0.0097(17)
O00B 0.067(3) 0.097(4) 0.067(3) -0.041(2) -0.010(2) 0.021(2)
O00C 0.072(3) 0.088(3) 0.069(2) -0.037(2) -0.011(2) -0.008(2)
O00D 0.064(2) 0.097(4) 0.074(3) -0.045(2) -0.008(2) -0.003(2)
O00E 0.075(3) 0.105(4) 0.076(3) 0.020(3) 0.008(2) 0.016(3)
C00F 0.041(2) 0.037(3) 0.032(2) 0.0058(19) 0.0006(18) 0.002(2)
O00G 0.091(3) 0.107(4) 0.084(3) 0.043(3) 0.020(3) 0.022(3)
C00H 0.039(2) 0.037(3) 0.029(2) 0.0029(19) -0.0034(18) -0.001(2)
C00I 0.052(3) 0.039(3) 0.044(2) -0.007(2) -0.002(2) 0.001(2)
C00J 0.041(3) 0.033(3) 0.044(2) -0.007(2) -0.005(2) 0.000(2)
C00K 0.043(2) 0.038(3) 0.035(2) -0.004(2) 0.0024(19) -0.002(2)
C00L 0.040(2) 0.036(3) 0.038(2) -0.005(2) -0.0075(18) 0.003(2)
C00M 0.046(2) 0.030(3) 0.040(2) 0.001(2) 0.002(2) 0.001(2)
C00N 0.032(2) 0.037(3) 0.029(2) 0.0072(19) -0.0029(17) 0.0030(19)
C00O 0.044(2) 0.034(3) 0.030(2) 0.0002(19) 0.0018(18) 0.003(2)
C00P 0.046(3) 0.038(3) 0.040(2) 0.001(2) -0.005(2) 0.003(2)
O00Q 0.073(3) 0.089(4) 0.090(3) -0.011(3) -0.011(2) -0.003(3)
C00R 0.036(2) 0.035(3) 0.034(2) 0.0018(19) 0.0004(18) -0.001(2)
C00S 0.040(2) 0.035(3) 0.035(2) 0.000(2) 0.0011(19) -0.003(2)
C00T 0.043(2) 0.035(3) 0.040(2) -0.003(2) 0.000(2) 0.000(2)
C00U 0.046(3) 0.036(3) 0.043(2) -0.003(2) -0.005(2) 0.007(2)
C00V 0.051(3) 0.030(3) 0.045(3) -0.001(2) 0.004(2) 0.006(2)
C00W 0.041(2) 0.033(3) 0.029(2) -0.0040(19) 0.0007(18) -0.001(2)
C00X 0.041(2) 0.037(3) 0.037(2) 0.004(2) -0.0035(19) -0.001(2)
C00Y 0.049(3) 0.030(2) 0.030(2) 0.0002(19) -0.0007(19) 0.000(2)
C00Z 0.057(3) 0.043(3) 0.042(2) 0.004(2) 0.008(2) 0.001(2)
C010 0.040(2) 0.031(2) 0.032(2) -0.0035(18) 0.0025(18) 0.002(2)
C011 0.038(2) 0.031(3) 0.032(2) 0.0008(19) -0.0009(18) -0.001(2)
C012 0.057(3) 0.029(3) 0.038(2) -0.0014(19) -0.004(2) -0.002(2)
C013 0.049(3) 0.048(3) 0.037(2) -0.011(2) -0.007(2) 0.003(2)
C014 0.048(3) 0.037(3) 0.042(2) -0.006(2) 0.007(2) 0.004(2)
O015 0.075(3) 0.152(5) 0.104(3) -0.084(4) 0.017(3) -0.025(3)
C016 0.058(3) 0.045(3) 0.035(2) -0.005(2) 0.000(2) 0.005(2)
O017 0.082(3) 0.124(5) 0.117(4) 0.067(4) 0.024(3) -0.002(3)
C018 0.046(3) 0.052(3) 0.050(3) -0.014(2) -0.006(2) -0.005(3)
C019 0.061(3) 0.046(3) 0.045(3) -0.004(2) -0.001(3) 0.004(3)
C01A 0.063(3) 0.032(3) 0.046(3) 0.001(2) -0.001(2) 0.012(2)
C01B 0.043(3) 0.048(3) 0.040(2) -0.008(2) 0.005(2) -0.003(2)
C01C 0.050(3) 0.044(3) 0.038(2) 0.007(2) -0.005(2) 0.000(2)
C01D 0.055(3) 0.076(4) 0.059(3) -0.029(3) 0.007(3) -0.013(3)
C01E 0.054(3) 0.045(3) 0.044(2) 0.006(2) 0.000(2) -0.008(2)
C01F 0.039(2) 0.044(3) 0.050(3) -0.007(2) 0.004(2) -0.005(2)
C01G 0.044(3) 0.047(3) 0.050(3) -0.007(2) -0.003(2) -0.006(2)
C01H 0.049(3) 0.059(4) 0.059(3) -0.020(3) -0.012(2) 0.012(3)
O01J 0.124(5) 0.115(5) 0.121(4) 0.017(4) -0.039(4) -0.014(4)
C01K 0.044(3) 0.049(3) 0.048(3) -0.009(2) 0.000(2) 0.001(2)
C01L 0.070(4) 0.049(3) 0.049(3) 0.007(3) 0.009(3) -0.004(3)
C01M 0.072(3) 0.058(4) 0.045(3) -0.003(3) -0.017(2) 0.007(3)
C01N 0.057(3) 0.064(4) 0.042(3) -0.005(3) 0.005(2) -0.001(3)
C01O 0.056(3) 0.049(3) 0.045(3) -0.014(2) 0.004(2) -0.004(3)
C01P 0.049(3) 0.056(4) 0.040(2) -0.008(2) -0.010(2) 0.000(2)
C01Q 0.065(3) 0.067(4) 0.053(3) 0.012(3) 0.030(3) 0.003(3)
C01R 0.067(3) 0.047(3) 0.051(3) 0.010(3) 0.003(3) -0.002(3)
C01S 0.058(3) 0.063(4) 0.050(3) 0.002(3) -0.015(3) 0.018(3)
C01T 0.069(3) 0.040(3) 0.079(4) -0.021(3) -0.019(3) 0.013(3)
O01U 0.136(5) 0.080(4) 0.113(4) 0.029(3) -0.006(4) 0.008(4)
C01V 0.060(3) 0.043(3) 0.050(3) 0.009(2) 0.000(2) 0.005(3)
C01W 0.058(3) 0.066(4) 0.073(4) 0.017(3) 0.001(3) 0.010(3)
C01X 0.078(4) 0.043(3) 0.049(3) 0.008(3) -0.017(3) 0.007(3)
C01Y 0.050(3) 0.037(3) 0.068(3) -0.010(3) -0.016(3) 0.000(2)
C01Z 0.052(3) 0.062(4) 0.063(3) -0.020(3) -0.004(3) 0.009(3)
C020 0.060(3) 0.050(3) 0.057(3) -0.020(3) -0.004(3) 0.010(3)
C021 0.061(3) 0.030(3) 0.081(4) -0.004(3) -0.028(3) 0.001(3)
C022 0.063(3) 0.060(4) 0.054(3) 0.004(3) 0.020(3) 0.014(3)
C023 0.045(3) 0.063(4) 0.056(3) -0.019(3) 0.005(2) -0.003(3)
O024 0.217(7) 0.092(4) 0.092(3) 0.019(3) 0.011(4) 0.033(5)
C025 0.066(4) 0.072(4) 0.045(3) -0.009(3) -0.019(3) 0.013(3)
C026 0.082(4) 0.050(3) 0.046(3) 0.007(3) -0.016(3) 0.011(3)
C027 0.082(4) 0.045(4) 0.091(4) 0.004(3) -0.028(4) -0.004(3)
C028 0.069(4) 0.080(5) 0.053(3) 0.001(3) -0.025(3) 0.022(4)
C029 0.090(4) 0.072(4) 0.042(3) 0.000(3) -0.023(3) 0.011(4)
C02A 0.069(4) 0.040(3) 0.106(5) -0.002(3) -0.015(4) 0.007(3)
C02B 0.083(5) 0.062(5) 0.083(5) 0.014(4) -0.015(4) 0.012(4)
C02C 0.062(4) 0.038(3) 0.089(4) 0.008(3) -0.021(3) -0.009(3)
C02D 0.073(4) 0.043(4) 0.104(5) 0.015(3) -0.022(4) -0.005(3)
C02E 0.075(4) 0.076(5) 0.060(3) 0.002(3) 0.031(3) 0.015(4)
O02F 0.171(6) 0.102(5) 0.157(5) 0.056(4) -0.006(5) 0.048(5)
C02G 0.086(4) 0.090(5) 0.044(3) -0.007(3) 0.005(3) -0.002(4)
C02H 0.088(5) 0.115(7) 0.063(4) -0.038(4) 0.011(4) 0.017(5)
C02I 0.073(4) 0.046(4) 0.098(4) 0.010(3) -0.027(4) 0.016(3)
C02J 0.088(5) 0.075(5) 0.064(4) -0.025(4) 0.010(3) 0.024(4)
C02K 0.077(4) 0.085(5) 0.081(4) 0.014(4) -0.001(4) -0.001(4)
O02L 0.132(5) 0.207(8) 0.129(5) 0.050(6) 0.000(4) 0.000(6)
C02N 0.098(6) 0.180(11) 0.085(5) 0.023(6) 0.034(4) 0.008(6)
O1 0.111(4) 0.140(5) 0.077(3) 0.032(3) 0.001(3) -0.060(4)

loop_
_atom_type_symbol
_atom_type_description
_atom_type_scat_dispersion_real
_atom_type_scat_dispersion_imag
_atom_type_scat_source
C C 0.0033 0.0016 'International Tables Vol C Tables 4.2.6.8 and 6.1.1.4'
H H 0.0000 0.0000 'International Tables Vol C Tables 4.2.6.8 and 6.1.1.4'
O O 0.0106 0.0060 'International Tables Vol C Tables 4.2.6.8 and 6.1.1.4'
P P 0.1023 0.0942 'International Tables Vol C Tables 4.2.6.8 and 6.1.1.4'

loop_
_geom_angle_atom_site_label_1
_geom_angle_atom_site_label_2
_geom_angle_atom_site_label_3
_geom_angle
_geom_angle_site_symmetry_1
_geom_angle_site_symmetry_3
_geom_angle_publ_flag
O003 P001 O005 102.39(15) . . ?
O007 P001 O003 103.56(17) . . ?
O007 P001 O005 112.07(18) . . ?
O008 P001 O003 112.64(18) . . ?
O008 P001 O005 105.46(17) . . ?
O008 P001 O007 119.55(18) . . ?
O006 P002 O004 102.20(16) . . ?
O009 P002 O004 111.8(2) . . ?
O009 P002 O006 104.28(19) . . ?
O009 P002 O00A 118.71(19) . . ?
O00A P002 O004 105.69(18) . . ?
O00A P002 O006 113.0(2) . . ?
C00W O003 P001 119.9(3) . . ?
C00N O004 P002 118.5(3) . . ?
C00H O005 P001 116.5(3) . . ?
C00J O006 P002 117.4(3) . . ?
C019 O00B H00B 109.5 . . ?
C01D O00D H00D 109.5 . . ?
C02K O00E H00E 109.5 . . ?
C016 C00F C00O 123.6(4) . . ?
C016 C00F C01C 117.7(4) . . ?
C01C C00F C00O 118.7(4) . . ?
C01W O00G H00G 109.5 . . ?
O005 C00H C00M 117.1(4) . . ?
C00O C00H O005 118.2(4) . . ?
C00O C00H C00M 124.7(4) . . ?
C01G C00I C019 118.5(4) . . ?
C01Z C00I C019 122.8(5) . . ?
C01Z C00I C01G 118.7(4) . . ?
O006 C00J C01Y 118.7(4) . . ?
C00L C00J O006 116.4(4) . . ?
C00L C00J C01Y 124.9(4) . . ?
C00Z C00K C010 123.9(4) . . ?
C00Z C00K C014 117.7(4) . . ?
C014 C00K C010 118.4(4) . . ?
C00J C00L C011 120.0(4) . . ?
C00J C00L C013 118.5(4) . . ?
C013 C00L C011 121.4(4) . . ?
C00H C00M C00T 122.5(4) . . ?
C01A C00M C00H 116.8(4) . . ?
C01A C00M C00T 120.7(4) . . ?
O004 C00N C00R 117.8(4) . . ?
C011 C00N O004 118.2(4) . . ?
C011 C00N C00R 123.9(4) . . ?
C00F C00O C010 121.7(4) . . ?
C00H C00O C00F 118.1(4) . . ?
C00H C00O C010 120.3(4) . . ?
C00U C00P C00X 119.3(4) . . ?
C01S C00P C00U 121.6(5) . . ?
C01S C00P C00X 119.2(4) . . ?
H00A O00Q H00C 103.6 . . ?
C00N C00R C00S 123.1(4) . . ?
C00U C00R C00N 116.8(4) . . ?
C00U C00R C00S 120.1(4) . . ?
C01B C00S C00R 122.4(4) . . ?
C01B C00S C01K 118.3(4) . . ?
C01K C00S C00R 119.2(4) . . ?
C01F C00T C00M 120.8(4) . . ?
C01H C00T C00M 120.6(4) . . ?
C01H C00T C01F 118.6(4) . . ?
C00P C00U H00U 118.6 . . ?
C00R C00U C00P 122.9(4) . . ?
C00R C00U H00U 118.6 . . ?
C00Y C00V H00V 118.9 . . ?
C00Y C00V C014 122.1(4) . . ?
C014 C00V H00V 118.9 . . ?
O003 C00W C00Y 117.9(4) . . ?
C010 C00W O003 117.5(4) . . ?
C010 C00W C00Y 124.6(4) . . ?
C00P C00X C011 118.7(4) . . ?
C01P C00X C00P 117.8(4) . . ?
C01P C00X C011 123.5(4) . . ?
C00V C00Y C00W 116.7(4) . . ?
C00V C00Y C012 120.4(4) . . ?
C00W C00Y C012 122.9(4) . . ?
C00K C00Z H00Z 119.4 . . ?
C01Q C00Z C00K 121.2(5) . . ?
C01Q C00Z H00Z 119.4 . . ?
C00K C010 C00O 121.4(4) . . ?
C00W C010 C00K 118.1(4) . . ?
C00W C010 C00O 120.4(4) . . ?
C00N C011 C00L 120.0(4) . . ?
C00N C011 C00X 118.2(4) . . ?
C00X C011 C00L 121.7(4) . . ?
C01E C012 C00Y 123.2(4) . . ?
C01V C012 C00Y 119.3(4) . . ?
C01V C012 C01E 117.5(4) . . ?
C01N C013 C00L 124.0(5) . . ?
C01N C013 C020 119.0(4) . . ?
C020 C013 C00L 117.0(5) . . ?
C00K C014 C022 120.0(4) . . ?
C00V C014 C00K 119.9(4) . . ?
C00V C014 C022 120.1(5) . . ?
C00F C016 H016 119.1 . . ?
C01M C016 C00F 121.7(5) . . ?
C01M C016 H016 119.1 . . ?
C01B C018 H018 119.9 . . ?
C01B C018 C01O 120.2(4) . . ?
C01O C018 H018 119.9 . . ?
O00B C019 C00I 113.7(5) . . ?
O00C C019 O00B 123.4(5) . . ?
O00C C019 C00I 123.0(5) . . ?
C00M C01A H01A 119.0 . . ?
C00M C01A C01C 122.1(4) . . ?
C01C C01A H01A 119.0 . . ?
C00S C01B H01B 119.6 . . ?
C018 C01B C00S 120.8(4) . . ?
C018 C01B H01B 119.6 . . ?
C01A C01C C00F 119.4(4) . . ?
C026 C01C C00F 119.5(4) . . ?
C026 C01C C01A 121.1(5) . . ?
O00D C01D C01O 114.2(5) . . ?
O015 C01D O00D 123.1(5) . . ?
O015 C01D C01O 122.7(5) . . ?
C012 C01E H01E 119.3 . . ?
C01R C01E C012 121.5(5) . . ?
C01R C01E H01E 119.3 . . ?
C00T C01F H01F 119.5 . . ?
C01G C01F C00T 120.9(4) . . ?
C01G C01F H01F 119.5 . . ?
C00I C01G H01G 119.9 . . ?
C01F C01G C00I 120.2(4) . . ?
C01F C01G H01G 119.9 . . ?
C00T C01H H01H 119.5 . . ?
C00T C01H C01Z 120.9(5) . . ?
C01Z C01H H01H 119.5 . . ?
H01C O01J H01D 104.5 . . ?
C00S C01K H01K 119.1 . . ?
C023 C01K C00S 121.8(4) . . ?
C023 C01K H01K 119.1 . . ?
C01R C01L C01W 117.6(5) . . ?
C01R C01L C01X 119.9(5) . . ?
C01X C01L C01W 122.5(5) . . ?
C016 C01M H01M 119.9 . . ?
C016 C01M C029 120.2(5) . . ?
C029 C01M H01M 119.9 . . ?
C013 C01N H01N 119.5 . . ?
C02G C01N C013 121.0(6) . . ?
C02G C01N H01N 119.5 . . ?
C018 C01O C01D 121.8(5) . . ?
C023 C01O C018 119.2(4) . . ?
C023 C01O C01D 119.0(5) . . ?
C00X C01P H01P 119.2 . . ?
C025 C01P C00X 121.6(5) . . ?
C025 C01P H01P 119.2 . . ?
C00Z C01Q H01Q 119.7 . . ?
C00Z C01Q C02E 120.6(5) . . ?
C02E C01Q H01Q 119.7 . . ?
C01E C01R H01R 119.7 . . ?
C01L C01R C01E 120.6(5) . . ?
C01L C01R H01R 119.7 . . ?
C00P C01S H01S 119.6 . . ?
C028 C01S C00P 120.8(5) . . ?
C028 C01S H01S 119.6 . . ?
C01Y C01T H01T 119.0 . . ?
C01Y C01T C020 122.0(5) . . ?
C020 C01T H01T 119.0 . . ?
C02B O01U H01U 109.5 . . ?
C012 C01V H01V 119.9 . . ?
C012 C01V C01X 120.2(5) . . ?
C01X C01V H01V 119.9 . . ?
O00G C01W C01L 110.4(5) . . ?
O017 C01W O00G 125.1(6) . . ?
O017 C01W C01L 124.4(6) . . ?
C01L C01X C01V 120.2(5) . . ?
C01L C01X H01X 119.9 . . ?
C01V C01X H01X 119.9 . . ?
C00J C01Y C021 120.6(5) . . ?
C01T C01Y C00J 116.6(5) . . ?
C01T C01Y C021 122.7(5) . . ?
C00I C01Z C01H 120.6(5) . . ?
C00I C01Z H01Z 119.7 . . ?
C01H C01Z H01Z 119.7 . . ?
C01T C020 C013 120.8(5) . . ?
C01T C020 C02J 121.1(5) . . ?
C02J C020 C013 118.0(6) . . ?
C02A C021 C01Y 120.1(6) . . ?
C02C C021 C01Y 121.3(5) . . ?
C02C C021 C02A 118.6(5) . . ?
C014 C022 H022 119.7 . . ?
C02E C022 C014 120.6(5) . . ?
C02E C022 H022 119.7 . . ?
C01K C023 C01O 119.7(5) . . ?
C01K C023 H023 120.1 . . ?
C01O C023 H023 120.1 . . ?
H02N O024 H02O 81.9 . . ?
C01P C025 H025 119.5 . . ?
C01P C025 C028 120.9(5) . . ?
C028 C025 H025 119.5 . . ?
C01C C026 H026 119.7 . . ?
C029 C026 C01C 120.7(5) . . ?
C029 C026 H026 119.7 . . ?
C02D C027 C02B 121.3(7) . . ?
C02D C027 C02I 119.8(6) . . ?
C02I C027 C02B 118.8(6) . . ?
C01S C028 C025 119.5(5) . . ?
C01S C028 H028 120.2 . . ?
C025 C028 H028 120.2 . . ?
C01M C029 H029 119.9 . . ?
C026 C029 C01M 120.2(5) . . ?
C026 C029 H029 119.9 . . ?
C021 C02A H02A 120.7 . . ?
C02I C02A C021 118.6(6) . . ?
C02I C02A H02A 120.7 . . ?
O01U C02B C027 112.5(6) . . ?
O02F C02B O01U 124.3(7) . . ?
O02F C02B C027 123.2(8) . . ?
C021 C02C H02C 119.2 . . ?
C021 C02C C02D 121.7(6) . . ?
C02D C02C H02C 119.2 . . ?
C027 C02D C02C 120.1(7) . . ?
C027 C02D H02D 119.9 . . ?
C02C C02D H02D 119.9 . . ?
C01Q C02E H02E 120.1 . . ?
C022 C02E C01Q 119.7(5) . . ?
C022 C02E H02E 120.1 . . ?
C01N C02G H02G 120.4 . . ?
C01N C02G C02H 119.3(6) . . ?
C02H C02G H02G 120.4 . . ?
C02G C02H H02H 119.4 . . ?
C02J C02H C02G 121.3(6) . . ?
C02J C02H H02H 119.4 . . ?
C027 C02I C02A 121.0(6) . . ?
C027 C02I H02I 119.5 . . ?
C02A C02I H02I 119.5 . . ?
C020 C02J H02J 119.3 . . ?
C02H C02J C020 121.4(6) . . ?
C02H C02J H02J 119.3 . . ?
O00E C02K H02B 110.0 . . ?
O00E C02K H02F 110.0 . . ?
O00E C02K C02N 108.7(6) . . ?
H02B C02K H02F 108.3 . . ?
C02N C02K H02B 110.0 . . ?
C02N C02K H02F 110.0 . . ?
H02P O02L H02Q 104.5 . . ?
C02K C02N H02K 109.5 . . ?
C02K C02N H02L 109.5 . . ?
C02K C02N H02M 109.5 . . ?
H02K C02N H02L 109.5 . . ?
H02K C02N H02M 109.5 . . ?
H02L C02N H02M 109.5 . . ?
H1A O1 H1B 104.4 . . ?

loop_
_geom_bond_atom_site_label_1
_geom_bond_atom_site_label_2
_geom_bond_distance
_geom_bond_site_symmetry_2
_geom_bond_publ_flag
P001 O003 1.601(3) . ?
P001 O005 1.603(3) . ?
P001 O007 1.484(3) . ?
P001 O008 1.479(3) . ?
P002 O004 1.597(3) . ?
P002 O006 1.594(3) . ?
P002 O009 1.485(3) . ?
P002 O00A 1.487(3) . ?
O003 C00W 1.395(5) . ?
O004 C00N 1.394(5) . ?
O005 C00H 1.408(5) . ?
O006 C00J 1.398(5) . ?
O00B H00B 0.8200 . ?
O00B C019 1.300(6) . ?
O00C C019 1.198(6) . ?
O00D H00D 0.8200 . ?
O00D C01D 1.308(6) . ?
O00E H00E 0.8200 . ?
O00E C02K 1.432(7) . ?
C00F C00O 1.435(5) . ?
C00F C016 1.413(6) . ?
C00F C01C 1.422(7) . ?
O00G H00G 0.8200 . ?
O00G C01W 1.303(7) . ?
C00H C00M 1.412(6) . ?
C00H C00O 1.356(6) . ?
C00I C019 1.493(7) . ?
C00I C01G 1.395(7) . ?
C00I C01Z 1.380(7) . ?
C00J C00L 1.372(6) . ?
C00J C01Y 1.406(7) . ?
C00K C00Z 1.409(6) . ?
C00K C010 1.433(6) . ?
C00K C014 1.420(7) . ?
C00L C011 1.483(6) . ?
C00L C013 1.441(6) . ?
C00M C00T 1.509(6) . ?
C00M C01A 1.372(6) . ?
C00N C00R 1.417(6) . ?
C00N C011 1.376(6) . ?
C00O C010 1.493(6) . ?
C00P C00U 1.408(6) . ?
C00P C00X 1.425(7) . ?
C00P C01S 1.401(6) . ?
O00Q H00A 0.8502 . ?
O00Q H00C 0.9120 . ?
C00R C00S 1.492(6) . ?
C00R C00U 1.369(6) . ?
C00S C01B 1.389(6) . ?
C00S C01K 1.391(6) . ?
C00T C01F 1.386(6) . ?
C00T C01H 1.375(6) . ?
C00U H00U 0.9300 . ?
C00V H00V 0.9300 . ?
C00V C00Y 1.369(6) . ?
C00V C014 1.412(7) . ?
C00W C00Y 1.412(6) . ?
C00W C010 1.371(6) . ?
C00X C011 1.437(6) . ?
C00X C01P 1.407(6) . ?
C00Y C012 1.486(6) . ?
C00Z H00Z 0.9300 . ?
C00Z C01Q 1.372(7) . ?
C012 C01E 1.404(7) . ?
C012 C01V 1.396(7) . ?
C013 C01N 1.400(7) . ?
C013 C020 1.427(7) . ?
C014 C022 1.420(6) . ?
O015 C01D 1.201(6) . ?
C016 H016 0.9300 . ?
C016 C01M 1.363(6) . ?
O017 C01W 1.169(7) . ?
C018 H018 0.9300 . ?
C018 C01B 1.382(6) . ?
C018 C01O 1.403(7) . ?
C01A H01A 0.9300 . ?
C01A C01C 1.409(7) . ?
C01B H01B 0.9300 . ?
C01C C026 1.404(6) . ?
C01D C01O 1.486(7) . ?
C01E H01E 0.9300 . ?
C01E C01R 1.373(7) . ?
C01F H01F 0.9300 . ?
C01F C01G 1.379(6) . ?
C01G H01G 0.9300 . ?
C01H H01H 0.9300 . ?
C01H C01Z 1.382(7) . ?
O01J H01C 0.8499 . ?
O01J H01D 0.8499 . ?
C01K H01K 0.9300 . ?
C01K C023 1.377(7) . ?
C01L C01R 1.360(7) . ?
C01L C01W 1.510(8) . ?
C01L C01X 1.384(8) . ?
C01M H01M 0.9300 . ?
C01M C029 1.392(8) . ?
C01N H01N 0.9300 . ?
C01N C02G 1.382(7) . ?
C01O C023 1.387(7) . ?
C01P H01P 0.9300 . ?
C01P C025 1.343(7) . ?
C01Q H01Q 0.9300 . ?
C01Q C02E 1.413(8) . ?
C01R H01R 0.9300 . ?
C01S H01S 0.9300 . ?
C01S C028 1.372(7) . ?
C01T H01T 0.9300 . ?
C01T C01Y 1.364(7) . ?
C01T C020 1.411(8) . ?
O01U H01U 0.8200 . ?
O01U C02B 1.293(8) . ?
C01V H01V 0.9300 . ?
C01V C01X 1.399(7) . ?
C01X H01X 0.9300 . ?
C01Y C021 1.501(8) . ?
C01Z H01Z 0.9300 . ?
C020 C02J 1.415(8) . ?
C021 C02A 1.409(8) . ?
C021 C02C 1.378(8) . ?
C022 H022 0.9300 . ?
C022 C02E 1.359(8) . ?
C023 H023 0.9300 . ?
O024 H02N 0.9394 . ?
O024 H02O 0.9179 . ?
C025 H025 0.9300 . ?
C025 C028 1.399(8) . ?
C026 H026 0.9300 . ?
C026 C029 1.377(8) . ?
C027 C02B 1.510(9) . ?
C027 C02D 1.347(8) . ?
C027 C02I 1.392(9) . ?
C028 H028 0.9300 . ?
C029 H029 0.9300 . ?
C02A H02A 0.9300 . ?
C02A C02I 1.404(8) . ?
C02B O02F 1.172(8) . ?
C02C H02C 0.9300 . ?
C02C C02D 1.397(8) . ?
C02D H02D 0.9300 . ?
C02E H02E 0.9300 . ?
C02G H02G 0.9300 . ?
C02G C02H 1.398(10) . ?
C02H H02H 0.9300 . ?
C02H C02J 1.341(10) . ?
C02I H02I 0.9300 . ?
C02J H02J 0.9300 . ?
C02K H02B 0.9700 . ?
C02K H02F 0.9700 . ?
C02K C02N 1.454(9) . ?
O02L H02P 0.8500 . ?
O02L H02Q 0.8502 . ?
C02N H02K 0.9600 . ?
C02N H02L 0.9600 . ?
C02N H02M 0.9600 . ?
O1 H1A 0.8509 . ?
O1 H1B 0.8499 . ?

loop_
_geom_torsion_atom_site_label_1
_geom_torsion_atom_site_label_2
_geom_torsion_atom_site_label_3
_geom_torsion_atom_site_label_4
_geom_torsion
_geom_torsion_site_symmetry_1
_geom_torsion_site_symmetry_2
_geom_torsion_site_symmetry_3
_geom_torsion_site_symmetry_4
_geom_torsion_publ_flag
P001 O003 C00W C00Y -107.6(4) . . . . ?
P001 O003 C00W C010 74.3(4) . . . . ?
P001 O005 C00H C00M -104.0(4) . . . . ?
P001 O005 C00H C00O 75.0(4) . . . . ?
P002 O004 C00N C00R -107.5(4) . . . . ?
P002 O004 C00N C011 73.6(4) . . . . ?
P002 O006 C00J C00L 77.4(4) . . . . ?
P002 O006 C00J C01Y -102.1(4) . . . . ?
O003 P001 O005 C00H -51.9(3) . . . . ?
O003 C00W C00Y C00V -176.8(4) . . . . ?
O003 C00W C00Y C012 4.7(6) . . . . ?
O003 C00W C010 C00K -179.5(3) . . . . ?
O003 C00W C010 C00O -2.0(6) . . . . ?
O004 P002 O006 C00J -51.3(3) . . . . ?
O004 C00N C00R C00S -0.4(6) . . . . ?
O004 C00N C00R C00U -179.8(4) . . . . ?
O004 C00N C011 C00L 0.8(6) . . . . ?
O004 C00N C011 C00X -176.6(3) . . . . ?
O005 P001 O003 C00W -41.3(3) . . . . ?
O005 C00H C00M C00T 0.1(6) . . . . ?
O005 C00H C00M C01A 178.7(4) . . . . ?
O005 C00H C00O C00F -174.8(4) . . . . ?
O005 C00H C00O C010 3.7(6) . . . . ?
O006 P002 O004 C00N -43.5(3) . . . . ?
O006 C00J C00L C011 1.5(6) . . . . ?
O006 C00J C00L C013 -174.9(4) . . . . ?
O006 C00J C01Y C01T 177.1(4) . . . . ?
O006 C00J C01Y C021 -0.6(7) . . . . ?
O007 P001 O003 C00W -158.0(3) . . . . ?
O007 P001 O005 C00H 58.4(3) . . . . ?
O008 P001 O003 C00W 71.5(3) . . . . ?
O008 P001 O005 C00H -170.0(3) . . . . ?
O009 P002 O004 C00N 67.5(3) . . . . ?
O009 P002 O006 C00J -167.8(3) . . . . ?
O00A P002 O004 C00N -161.9(3) . . . . ?
O00A P002 O006 C00J 61.8(4) . . . . ?
O00D C01D C01O C018 -8.3(9) . . . . ?
O00D C01D C01O C023 171.0(6) . . . . ?
C00F C00O C010 C00K -56.9(6) . . . . ?
C00F C00O C010 C00W 125.7(5) . . . . ?
C00F C016 C01M C029 0.1(8) . . . . ?
C00F C01C C026 C029 -2.6(8) . . . . ?
C00H C00M C00T C01F -50.7(6) . . . . ?
C00H C00M C00T C01H 129.1(5) . . . . ?
C00H C00M C01A C01C -2.5(7) . . . . ?
C00H C00O C010 C00K 124.7(5) . . . . ?
C00H C00O C010 C00W -52.7(6) . . . . ?
C00J C00L C011 C00N -53.5(6) . . . . ?
C00J C00L C011 C00X 123.8(5) . . . . ?
C00J C00L C013 C01N 174.2(4) . . . . ?
C00J C00L C013 C020 -3.4(6) . . . . ?
C00J C01Y C021 C02A 138.0(5) . . . . ?
C00J C01Y C021 C02C -39.8(7) . . . . ?
C00K C00Z C01Q C02E -0.3(8) . . . . ?
C00K C014 C022 C02E -2.0(8) . . . . ?
C00L C00J C01Y C01T -2.4(7) . . . . ?
C00L C00J C01Y C021 179.9(4) . . . . ?
C00L C013 C01N C02G -178.6(5) . . . . ?
C00L C013 C020 C01T 0.4(7) . . . . ?
C00L C013 C020 C02J 178.7(5) . . . . ?
C00M C00H C00O C00F 4.1(7) . . . . ?
C00M C00H C00O C010 -177.5(4) . . . . ?
C00M C00T C01F C01G 178.6(4) . . . . ?
C00M C00T C01H C01Z -178.6(5) . . . . ?
C00M C01A C01C C00F 0.9(7) . . . . ?
C00M C01A C01C C026 -177.8(5) . . . . ?
C00N C00R C00S C01B -40.1(7) . . . . ?
C00N C00R C00S C01K 141.6(5) . . . . ?
C00N C00R C00U C00P -1.7(7) . . . . ?
C00O C00F C016 C01M 179.5(5) . . . . ?
C00O C00F C01C C01A 3.1(7) . . . . ?
C00O C00F C01C C026 -178.2(5) . . . . ?
C00O C00H C00M C00T -178.7(4) . . . . ?
C00O C00H C00M C01A -0.1(7) . . . . ?
C00P C00X C011 C00L 177.1(4) . . . . ?
C00P C00X C011 C00N -5.6(6) . . . . ?
C00P C00X C01P C025 -3.2(7) . . . . ?
C00P C01S C028 C025 -0.1(9) . . . . ?
C00R C00N C011 C00L -178.0(4) . . . . ?
C00R C00N C011 C00X 4.6(6) . . . . ?
C00R C00S C01B C018 -177.1(4) . . . . ?
C00R C00S C01K C023 177.1(5) . . . . ?
C00S C00R C00U C00P 178.9(4) . . . . ?
C00S C01K C023 C01O 0.8(8) . . . . ?
C00T C00M C01A C01C 176.2(4) . . . . ?
C00T C01F C01G C00I 0.5(8) . . . . ?
C00T C01H C01Z C00I -0.6(9) . . . . ?
C00U C00P C00X C011 3.3(6) . . . . ?
C00U C00P C00X C01P -175.4(4) . . . . ?
C00U C00P C01S C028 177.0(5) . . . . ?
C00U C00R C00S C01B 139.2(5) . . . . ?
C00U C00R C00S C01K -39.0(6) . . . . ?
C00V C00Y C012 C01E 140.8(5) . . . . ?
C00V C00Y C012 C01V -36.8(6) . . . . ?
C00V C014 C022 C02E 178.3(6) . . . . ?
C00W C00Y C012 C01E -40.7(7) . . . . ?
C00W C00Y C012 C01V 141.8(5) . . . . ?
C00X C00P C00U C00R 0.4(7) . . . . ?
C00X C00P C01S C028 -2.8(8) . . . . ?
C00X C01P C025 C028 0.4(8) . . . . ?
C00Y C00V C014 C00K 1.3(7) . . . . ?
C00Y C00V C014 C022 -179.0(5) . . . . ?
C00Y C00W C010 C00K 2.5(6) . . . . ?
C00Y C00W C010 C00O 179.9(4) . . . . ?
C00Y C012 C01E C01R -176.9(4) . . . . ?
C00Y C012 C01V C01X 177.9(4) . . . . ?
C00Z C00K C010 C00O -3.6(6) . . . . ?
C00Z C00K C010 C00W 173.9(4) . . . . ?
C00Z C00K C014 C00V -175.7(4) . . . . ?
C00Z C00K C014 C022 4.5(7) . . . . ?
C00Z C01Q C02E C022 3.0(10) . . . . ?
C010 C00K C00Z C01Q 178.5(5) . . . . ?
C010 C00K C014 C00V 2.5(6) . . . . ?
C010 C00K C014 C022 -177.2(4) . . . . ?
C010 C00W C00Y C00V 1.2(7) . . . . ?
C010 C00W C00Y C012 -177.3(4) . . . . ?
C011 C00L C013 C01N -2.2(7) . . . . ?
C011 C00L C013 C020 -179.8(4) . . . . ?
C011 C00N C00R C00S 178.4(4) . . . . ?
C011 C00N C00R C00U -0.9(6) . . . . ?
C011 C00X C01P C025 178.2(5) . . . . ?
C012 C01E C01R C01L -0.3(8) . . . . ?
C012 C01V C01X C01L -1.4(8) . . . . ?
C013 C00L C011 C00N 122.8(5) . . . . ?
C013 C00L C011 C00X -59.9(6) . . . . ?
C013 C01N C02G C02H 0.2(8) . . . . ?
C013 C020 C02J C02H 0.0(9) . . . . ?
C014 C00K C00Z C01Q -3.4(7) . . . . ?
C014 C00K C010 C00O 178.3(4) . . . . ?
C014 C00K C010 C00W -4.2(6) . . . . ?
C014 C00V C00Y C00W -3.1(7) . . . . ?
C014 C00V C00Y C012 175.5(4) . . . . ?
C014 C022 C02E C01Q -1.8(9) . . . . ?
O015 C01D C01O C018 169.7(7) . . . . ?
O015 C01D C01O C023 -11.0(10) . . . . ?
C016 C00F C00O C00H 172.3(4) . . . . ?
C016 C00F C00O C010 -6.1(7) . . . . ?
C016 C00F C01C C01A -174.8(4) . . . . ?
C016 C00F C01C C026 3.9(7) . . . . ?
C016 C01M C029 C026 1.4(9) . . . . ?
C018 C01O C023 C01K -0.4(9) . . . . ?
C019 C00I C01G C01F -178.9(5) . . . . ?
C019 C00I C01Z C01H 178.9(5) . . . . ?
C01A C00M C00T C01F 130.7(5) . . . . ?
C01A C00M C00T C01H -49.5(7) . . . . ?
C01A C01C C026 C029 176.1(6) . . . . ?
C01B C00S C01K C023 -1.2(8) . . . . ?
C01B C018 C01O C01D 179.7(5) . . . . ?
C01B C018 C01O C023 0.4(8) . . . . ?
C01C C00F C00O C00H -5.4(6) . . . . ?
C01C C00F C00O C010 176.1(4) . . . . ?
C01C C00F C016 C01M -2.7(7) . . . . ?
C01C C026 C029 C01M -0.1(9) . . . . ?
C01D C01O C023 C01K -179.7(5) . . . . ?
C01E C012 C01V C01X 0.2(7) . . . . ?
C01F C00T C01H C01Z 1.2(8) . . . . ?
C01G C00I C019 O00B 174.6(5) . . . . ?
C01G C00I C019 O00C -5.3(8) . . . . ?
C01G C00I C01Z C01H -0.1(8) . . . . ?
C01H C00T C01F C01G -1.2(7) . . . . ?
C01K C00S C01B C018 1.2(7) . . . . ?
C01N C013 C020 C01T -177.3(5) . . . . ?
C01N C013 C020 C02J 1.0(7) . . . . ?
C01N C02G C02H C02J 0.8(10) . . . . ?
C01O C018 C01B C00S -0.8(8) . . . . ?
C01P C00X C011 C00L -4.4(7) . . . . ?
C01P C00X C011 C00N 172.9(4) . . . . ?
C01P C025 C028 C01S 1.4(9) . . . . ?
C01R C01L C01W O00G 170.1(6) . . . . ?
C01R C01L C01W O017 -7.4(10) . . . . ?
C01R C01L C01X C01V 1.8(9) . . . . ?
C01S C00P C00U C00R -179.3(5) . . . . ?
C01S C00P C00X C011 -177.0(4) . . . . ?
C01S C00P C00X C01P 4.4(7) . . . . ?
C01T C01Y C021 C02A -39.6(7) . . . . ?
C01T C01Y C021 C02C 142.6(5) . . . . ?
C01T C020 C02J C02H 178.3(6) . . . . ?
C01V C012 C01E C01R 0.7(7) . . . . ?
C01W C01L C01R C01E -179.1(5) . . . . ?
C01W C01L C01X C01V 179.9(5) . . . . ?
C01X C01L C01R C01E -0.9(9) . . . . ?
C01X C01L C01W O00G -8.1(9) . . . . ?
C01X C01L C01W O017 174.4(7) . . . . ?
C01Y C00J C00L C011 -179.0(4) . . . . ?
C01Y C00J C00L C013 4.6(7) . . . . ?
C01Y C01T C020 C013 1.8(8) . . . . ?
C01Y C01T C020 C02J -176.4(5) . . . . ?
C01Y C021 C02A C02I -175.4(5) . . . . ?
C01Y C021 C02C C02D 173.0(5) . . . . ?
C01Z C00I C019 O00B -4.3(8) . . . . ?
C01Z C00I C019 O00C 175.7(6) . . . . ?
C01Z C00I C01G C01F 0.1(8) . . . . ?
C020 C013 C01N C02G -1.1(7) . . . . ?
C020 C01T C01Y C00J -0.9(7) . . . . ?
C020 C01T C01Y C021 176.8(5) . . . . ?
C021 C02A C02I C027 2.2(9) . . . . ?
C021 C02C C02D C027 2.5(9) . . . . ?
C02A C021 C02C C02D -4.8(8) . . . . ?
C02B C027 C02D C02C 179.1(6) . . . . ?
C02B C027 C02I C02A 178.5(6) . . . . ?
C02C C021 C02A C02I 2.5(8) . . . . ?
C02D C027 C02B O01U 18.2(9) . . . . ?
C02D C027 C02B O02F -161.4(8) . . . . ?
C02D C027 C02I C02A -4.6(10) . . . . ?
C02G C02H C02J C020 -0.9(11) . . . . ?
C02I C027 C02B O01U -164.9(6) . . . . ?
C02I C027 C02B O02F 15.5(11) . . . . ?
C02I C027 C02D C02C 2.3(10) . . . . ?

loop_
_smtbx_masks_void_nr
_smtbx_masks_void_average_x
_smtbx_masks_void_average_y
_smtbx_masks_void_average_z
_smtbx_masks_void_volume
_smtbx_masks_void_count_electrons
_smtbx_masks_void_content
1 -0.217 0.048 0.343 136.1 25.7 '1 1ethanol'
2 0.283 0.452 0.657 136.1 25.7 '1 1ethanol'
3 0.217 0.548 0.157 136.1 25.8 '1 1ethanol'
4 -0.283 0.952 0.843 136.1 25.7 '1 1ethanol'
